data_2242177
loop_
_publ_author_name
'Lee, See Mun'
'Halcovitch, Nathan R.'
'Jotani, Mukesh M.'
'Tiekink, Edward R. T.'

_publ_section_title
;
 <i>N</i>'-[1-(5-Bromo-2-hydroxyphenyl)ethylidene]isonicotinohydrazide
 monohydrate: crystal structure and Hirshfeld surface analysis
;
_journal_coeditor_code HB7669
_journal_issue 4
_journal_name_full 'Acta Crystallographica Section E'
_journal_page_first 630
_journal_page_last 636
_journal_paper_doi 10.1107/S2056989017004790
_journal_volume 73
_journal_year 2017
_chemical_formula_iupac 'C14 H12 Br N3 O2, H2 O'
_chemical_formula_moiety 'C14 H12 Br N3 O2, H2 O'
_chemical_formula_sum 'C14 H14 Br N3 O3'
_chemical_formula_weight 352.19
_chemical_name_common
;
<i>N</i>'-[1-(5-Bromo-2-hydroxyphenyl)ethylidene]isonicotinohydrazide
monohydrate
;
_chemical_name_systematic
'<i>N</i>'-[(1<i>E</i>)-1-(5-Bromo-2-hydroxyphenyl)ethylidene]pyridine-4-carbohydrazide monohydrate'
_space_group_crystal_system triclinic
_space_group_IT_number 2
_space_group_name_Hall '-P 1'
_space_group_name_H-M_alt 'P -1'
_symmetry_space_group_name_Hall '-P 1'
_symmetry_space_group_name_H-M 'P -1'
_atom_sites_solution_hydrogens geom
_audit_creation_method SHELXL-2014/7
_cell_angle_alpha 87.604(3)
_cell_angle_beta 84.299(3)
_cell_angle_gamma 72.447(3)
_cell_formula_units_Z 2
_cell_length_a 7.1123(2)
_cell_length_b 7.7841(2)
_cell_length_c 13.3011(5)
_cell_measurement_reflns_used 8299
_cell_measurement_temperature 100(2)
_cell_measurement_theta_max 73.7390
_cell_measurement_theta_min 3.3090
_cell_volume 698.57(4)
_computing_cell_refinement
;
CrysAlisPro (Rigaku Oxford Diffraction, 2015)
;
_computing_data_collection
;
CrysAlisPro (Rigaku Oxford Diffraction, 2015)
;
_computing_data_reduction
;
CrysAlisPro (Rigaku Oxford Diffraction, 2015)
;
_computing_molecular_graphics
;
ORTEP-3 for Windows (Farrugia, 2012), <i>QMol</i> (Gans & Shalloway,
2001)
and
DIAMOND (Brandenburg, 2006)
;
_computing_publication_material
;
PublCIF (Westrip, 2010)
;
_computing_structure_refinement
;
<i>SHELXL2014/7</i> (Sheldrick, 2015)
;
_computing_structure_solution
;
SHELXS (Sheldrick, 2008)
;
_diffrn_ambient_temperature 100
_diffrn_measured_fraction_theta_full 0.998
_diffrn_measured_fraction_theta_max 0.974
_diffrn_measurement_device 'four-circle diffractometer'
_diffrn_measurement_device_type 'Agilent SuperNova, Dual, Cu at zero, AtlasS2'
_diffrn_measurement_method '\w scans'
_diffrn_radiation_monochromator mirror
_diffrn_radiation_type CuK\a
_diffrn_radiation_wavelength 1.54184
_diffrn_reflns_av_R_equivalents 0.0354
_diffrn_reflns_limit_h_max 8
_diffrn_reflns_limit_h_min -8
_diffrn_reflns_limit_k_max 9
_diffrn_reflns_limit_k_min -9
_diffrn_reflns_limit_l_max 16
_diffrn_reflns_limit_l_min -15
_diffrn_reflns_number 12875
_diffrn_reflns_theta_full 67.684
_diffrn_reflns_theta_max 74.485
_diffrn_reflns_theta_min 3.339
_diffrn_standards_decay_% 0
_diffrn_standards_interval_count 0
_diffrn_standards_number 0
_exptl_absorpt_coefficient_mu 4.151
_exptl_absorpt_correction_T_max 1.00000
_exptl_absorpt_correction_T_min 0.65228
_exptl_absorpt_correction_type multi-scan
_exptl_absorpt_process_details
;
(CrysAlisPro; Rigaku Oxford Diffraction, 2015)
;
_exptl_crystal_colour yellow
_exptl_crystal_density_diffrn 1.674
_exptl_crystal_description plate
_exptl_crystal_F_000 356
_exptl_crystal_size_max 0.290
_exptl_crystal_size_mid 0.178
_exptl_crystal_size_min 0.041
_refine_diff_density_max 0.728
_refine_diff_density_min -0.445
_refine_ls_extinction_method none
_refine_ls_goodness_of_fit_ref 1.059
_refine_ls_hydrogen_treatment noref
_refine_ls_matrix_type full
_refine_ls_number_parameters 203
_refine_ls_number_reflns 2774
_refine_ls_number_restraints 3
_refine_ls_restrained_S_all 1.058
_refine_ls_R_factor_all 0.0276
_refine_ls_R_factor_gt 0.0268
_refine_ls_shift/su_max 0.002
_refine_ls_shift/su_mean 0.000
_refine_ls_structure_factor_coef Fsqd
_refine_ls_weighting_details 'w=1/[\s^2^(Fo^2^)+(0.0482P)^2^+0.3270P] where P=(Fo^2^+2Fc^2^)/3'
_refine_ls_weighting_scheme calc
_refine_ls_wR_factor_gt 0.0722
_refine_ls_wR_factor_ref 0.0730
_reflns_number_gt 2679
_reflns_number_total 2774
_reflns_threshold_expression 'I > 2\s(I)'
_cod_data_source_file hb7669sup1.cif
_cod_data_source_block I
_cod_database_code 2242177
_shelx_space_group_comment
;
The symmetry employed for this shelxl refinement is uniquely defined
by the following loop, which should always be used as a source of
symmetry information in preference to the above space-group names.
They are only intended as comments.
;
_shelx_estimated_absorpt_t_min 0.379
_shelx_estimated_absorpt_t_max 0.848

loop_
_space_group_symop_operation_xyz
'x, y, z'
'-x, -y, -z'

loop_
_atom_site_type_symbol
_atom_site_label
_atom_site_fract_x
_atom_site_fract_y
_atom_site_fract_z
_atom_site_U_iso_or_equiv
_atom_site_adp_type
_atom_site_calc_flag
_atom_site_occupancy
Br Br1 -0.28431(2) 1.37135(2) 0.92836(2) 0.01956(9) Uani d 1
O O1 0.7358(2) 0.50978(18) 0.66291(11) 0.0213(3) Uani d 1
O O2 0.53522(19) 0.85281(19) 0.85029(11) 0.0193(3) Uani d 1
H H2O 0.528(4) 0.777(4) 0.819(2) 0.029 Uiso d 1
N N1 0.4214(2) 0.4971(2) 0.70654(13) 0.0169(3) Uani d 1
N N2 0.3809(2) 0.6565(2) 0.75717(12) 0.0169(3) Uani d 1
H H1N 0.330(3) 0.457(3) 0.6853(18) 0.020 Uiso d 1
N N3 0.7466(2) -0.0677(2) 0.50649(13) 0.0205(3) Uani d 1
C C1 0.6085(3) 0.4338(2) 0.66074(15) 0.0168(4) Uani d 1
C C2 0.2022(3) 0.7409(2) 0.79238(14) 0.0157(4) Uani d 1
C C3 0.1803(3) 0.9134(2) 0.84109(14) 0.0157(4) Uani d 1
C C4 0.3461(3) 0.9597(2) 0.86858(14) 0.0167(4) Uani d 1
C C5 0.3202(3) 1.1216(3) 0.91635(15) 0.0190(4) Uani d 1
H H5 0.4320 1.1492 0.9367 0.023 Uiso calc 1
C C6 0.1337(3) 1.2432(2) 0.93470(15) 0.0191(4) Uani d 1
H H6 0.1169 1.3542 0.9668 0.023 Uiso calc 1
C C7 -0.0282(3) 1.2004(2) 0.90563(14) 0.0163(4) Uani d 1
C C8 -0.0088(3) 1.0386(2) 0.86125(14) 0.0172(4) Uani d 1
H H8 -0.1230 1.0111 0.8442 0.021 Uiso calc 1
C C9 0.0260(3) 0.6761(2) 0.78392(16) 0.0192(4) Uani d 1
H H9A -0.0276 0.7156 0.7189 0.029 Uiso calc 1
H H9B -0.0757 0.7262 0.8390 0.029 Uiso calc 1
H H9C 0.0662 0.5442 0.7884 0.029 Uiso calc 1
C C10 0.6498(3) 0.2595(2) 0.60670(15) 0.0168(4) Uani d 1
C C11 0.7443(3) 0.2420(3) 0.50953(15) 0.0191(4) Uani d 1
H H11 0.7793 0.3399 0.4763 0.023 Uiso calc 1
C C12 0.7863(3) 0.0775(3) 0.46231(16) 0.0211(4) Uani d 1
H H12 0.8465 0.0668 0.3949 0.025 Uiso calc 1
C C13 0.6583(3) -0.0494(3) 0.60073(16) 0.0202(4) Uani d 1
H H13 0.6308 -0.1512 0.6334 0.024 Uiso calc 1
C C14 0.6051(3) 0.1114(2) 0.65315(15) 0.0191(4) Uani d 1
H H14 0.5396 0.1200 0.7194 0.023 Uiso calc 1
O O1W 0.1501(2) 0.3754(2) 0.61615(13) 0.0287(3) Uani d 1
H H1W 0.184(5) 0.286(3) 0.5776(19) 0.043 Uiso d 1
H H2W 0.0259(15) 0.409(4) 0.624(2) 0.043 Uiso d 1

loop_
_atom_site_aniso_label
_atom_site_aniso_U_11
_atom_site_aniso_U_22
_atom_site_aniso_U_33
_atom_site_aniso_U_12
_atom_site_aniso_U_13
_atom_site_aniso_U_23
Br1 0.01371(12) 0.01378(12) 0.02867(14) -0.00048(8) 0.00004(8) -0.00385(8)
O1 0.0149(6) 0.0178(6) 0.0320(8) -0.0063(5) 0.0013(5) -0.0063(5)
O2 0.0114(6) 0.0165(6) 0.0298(8) -0.0029(5) -0.0014(5) -0.0068(5)
N1 0.0128(7) 0.0141(7) 0.0244(8) -0.0041(6) -0.0011(6) -0.0057(6)
N2 0.0150(7) 0.0130(7) 0.0220(8) -0.0026(6) -0.0016(6) -0.0042(6)
N3 0.0143(7) 0.0171(7) 0.0296(9) -0.0025(6) -0.0046(6) -0.0048(6)
C1 0.0138(8) 0.0153(8) 0.0208(9) -0.0032(7) -0.0033(7) 0.0001(7)
C2 0.0135(8) 0.0147(8) 0.0184(9) -0.0031(7) -0.0024(7) -0.0001(7)
C3 0.0137(8) 0.0142(8) 0.0189(9) -0.0042(7) -0.0003(7) -0.0005(7)
C4 0.0129(8) 0.0164(8) 0.0203(9) -0.0039(7) -0.0001(7) 0.0003(7)
C5 0.0153(9) 0.0182(9) 0.0249(10) -0.0069(7) -0.0012(7) -0.0027(7)
C6 0.0212(9) 0.0141(8) 0.0224(10) -0.0060(7) -0.0007(7) -0.0029(7)
C7 0.0126(8) 0.0133(8) 0.0205(9) -0.0009(6) 0.0020(7) -0.0026(7)
C8 0.0139(8) 0.0160(8) 0.0220(9) -0.0054(7) -0.0005(7) -0.0009(7)
C9 0.0139(8) 0.0152(8) 0.0288(10) -0.0049(7) 0.0010(7) -0.0064(7)
C10 0.0118(8) 0.0144(8) 0.0235(9) -0.0021(6) -0.0029(7) -0.0031(7)
C11 0.0154(8) 0.0175(9) 0.0240(10) -0.0042(7) -0.0015(7) -0.0003(7)
C12 0.0167(9) 0.0211(9) 0.0238(10) -0.0030(7) -0.0010(7) -0.0044(7)
C13 0.0157(9) 0.0161(8) 0.0287(10) -0.0042(7) -0.0029(7) -0.0006(7)
C14 0.0158(9) 0.0171(9) 0.0241(10) -0.0047(7) -0.0009(7) -0.0013(7)
O1W 0.0143(7) 0.0285(8) 0.0436(9) -0.0054(6) 0.0008(6) -0.0199(7)

loop_
_atom_type_symbol
_atom_type_description
_atom_type_scat_dispersion_real
_atom_type_scat_dispersion_imag
_atom_type_scat_source
C C 0.0181 0.0091 'International Tables Vol C Tables 4.2.6.8 and 6.1.1.4'
H H 0.0000 0.0000 'International Tables Vol C Tables 4.2.6.8 and 6.1.1.4'
Br Br -0.6763 1.2805 'International Tables Vol C Tables 4.2.6.8 and 6.1.1.4'
N N 0.0311 0.0180 'International Tables Vol C Tables 4.2.6.8 and 6.1.1.4'
O O 0.0492 0.0322 'International Tables Vol C Tables 4.2.6.8 and 6.1.1.4'

loop_
_geom_angle_atom_site_label_1
_geom_angle_atom_site_label_2
_geom_angle_atom_site_label_3
_geom_angle
C4 O2 H2O 105(2)
C1 N1 N2 115.40(15)
C1 N1 H1N 117.6(16)
N2 N1 H1N 123.5(17)
C2 N2 N1 120.71(16)
C13 N3 C12 117.39(17)
O1 C1 N1 123.98(18)
O1 C1 C10 121.51(17)
N1 C1 C10 114.51(16)
N2 C2 C3 114.57(17)
N2 C2 C9 124.46(17)
C3 C2 C9 120.96(16)
C8 C3 C4 117.92(17)
C8 C3 C2 120.36(17)
C4 C3 C2 121.72(16)
O2 C4 C5 116.47(17)
O2 C4 C3 123.21(17)
C5 C4 C3 120.32(17)
C6 C5 C4 120.84(18)
C6 C5 H5 119.6
C4 C5 H5 119.6
C5 C6 C7 118.98(18)
C5 C6 H6 120.5
C7 C6 H6 120.5
C8 C7 C6 121.74(17)
C8 C7 Br1 119.58(14)
C6 C7 Br1 118.68(14)
C7 C8 C3 120.15(18)
C7 C8 H8 119.9
C3 C8 H8 119.9
C2 C9 H9A 109.5
C2 C9 H9B 109.5
H9A C9 H9B 109.5
C2 C9 H9C 109.5
H9A C9 H9C 109.5
H9B C9 H9C 109.5
C11 C10 C14 118.92(18)
C11 C10 C1 119.27(16)
C14 C10 C1 121.72(17)
C12 C11 C10 118.14(17)
C12 C11 H11 120.9
C10 C11 H11 120.9
N3 C12 C11 123.72(18)
N3 C12 H12 118.1
C11 C12 H12 118.1
N3 C13 C14 123.11(17)
N3 C13 H13 118.4
C14 C13 H13 118.4
C13 C14 C10 118.67(18)
C13 C14 H14 120.7
C10 C14 H14 120.7
H1W O1W H2W 106(3)

loop_
_geom_bond_atom_site_label_1
_geom_bond_atom_site_label_2
_geom_bond_distance
Br1 C7 1.9084(17)
O1 C1 1.225(2)
O2 C4 1.355(2)
O2 H2O 0.75(3)
N1 C1 1.362(2)
N1 N2 1.375(2)
N1 H1N 0.876(10)
N2 C2 1.292(2)
N3 C13 1.338(3)
N3 C12 1.344(3)
C1 C10 1.497(3)
C2 C3 1.475(3)
C2 C9 1.500(3)
C3 C8 1.410(3)
C3 C4 1.417(3)
C4 C5 1.389(3)
C5 C6 1.383(3)
C5 H5 0.9500
C6 C7 1.384(3)
C6 H6 0.9500
C7 C8 1.377(3)
C8 H8 0.9500
C9 H9A 0.9800
C9 H9B 0.9800
C9 H9C 0.9800
C10 C11 1.388(3)
C10 C14 1.391(3)
C11 C12 1.387(3)
C11 H11 0.9500
C12 H12 0.9500
C13 C14 1.390(3)
C13 H13 0.9500
C14 H14 0.9500
O1W H1W 0.844(10)
O1W H2W 0.839(10)

loop_
_geom_hbond_atom_site_label_D
_geom_hbond_atom_site_label_H
_geom_hbond_atom_site_label_A
_geom_hbond_site_symmetry_A
_geom_hbond_distance_DH
_geom_hbond_distance_HA
_geom_hbond_distance_DA
_geom_hbond_angle_DHA
O2 H2O N2 . 0.75(3) 1.87(3) 2.552(2) 152(3)
N1 H1N O1W . 0.88(2) 1.91(2) 2.779(2) 170(2)
O1W H1W N3 2_656 0.84(2) 1.98(2) 2.822(2) 176(3)
O1W H2W O1 1_455 0.839(17) 1.997(18) 2.828(2) 171(2)
C13 H13 O1 1_545 0.95 2.54 3.387(3) 148

loop_
_geom_torsion_atom_site_label_1
_geom_torsion_atom_site_label_2
_geom_torsion_atom_site_label_3
_geom_torsion_atom_site_label_4
_geom_torsion
C1 N1 N2 C2 171.14(18)
N2 N1 C1 O1 0.0(3)
N2 N1 C1 C10 179.59(15)
N1 N2 C2 C3 -177.59(15)
N1 N2 C2 C9 1.0(3)
N2 C2 C3 C8 165.02(17)
C9 C2 C3 C8 -13.6(3)
N2 C2 C3 C4 -14.6(3)
C9 C2 C3 C4 166.75(17)
C8 C3 C4 O2 -177.99(17)
C2 C3 C4 O2 1.7(3)
C8 C3 C4 C5 1.7(3)
C2 C3 C4 C5 -178.61(17)
O2 C4 C5 C6 177.42(17)
C3 C4 C5 C6 -2.3(3)
C4 C5 C6 C7 0.6(3)
C5 C6 C7 C8 1.6(3)
C5 C6 C7 Br1 -178.54(14)
C6 C7 C8 C3 -2.2(3)
Br1 C7 C8 C3 177.99(14)
C4 C3 C8 C7 0.5(3)
C2 C3 C8 C7 -179.21(17)
O1 C1 C10 C11 -47.1(3)
N1 C1 C10 C11 133.33(18)
O1 C1 C10 C14 129.6(2)
N1 C1 C10 C14 -50.0(3)
C14 C10 C11 C12 1.3(3)
C1 C10 C11 C12 178.06(17)
C13 N3 C12 C11 1.2(3)
C10 C11 C12 N3 -2.3(3)
C12 N3 C13 C14 0.8(3)
N3 C13 C14 C10 -1.7(3)
C11 C10 C14 C13 0.5(3)
C1 C10 C14 C13 -176.15(17)

_cod_database_fobs_code 2242177
